data_7008684
loop_
_publ_author_name
'Adams, Christopher J.'
'Bowen, Lucy E.'

_publ_section_title
;
 I...pi halogen-bonding in the structures of platinum-alkynyl
 compounds: an overlooked supramolecular interaction.
;
_journal_issue 13
_journal_name_full 'Dalton transactions (Cambridge, England : 2003)'
_journal_page_first 2239
_journal_page_last 2240
_journal_paper_doi 10.1039/b506025g
_journal_year 2005
_chemical_formula_sum 'C21 H34 I N P2 Pt'
_chemical_formula_weight 684.42
_chemical_name_systematic
;
?
;
_space_group_IT_number 2
_symmetry_cell_setting triclinic
_symmetry_space_group_name_Hall '-P 1'
_symmetry_space_group_name_H-M 'P -1'
_atom_sites_solution_hydrogens geom
_atom_sites_solution_primary direct
_atom_sites_solution_secondary difmap
_audit_creation_method SHELXL-97
_cell_angle_alpha 95.63(3)
_cell_angle_beta 90.51(3)
_cell_angle_gamma 90.93(4)
_cell_formula_units_Z 4
_cell_length_a 8.609(2)
_cell_length_b 14.534(6)
_cell_length_c 19.817(9)
_cell_measurement_reflns_used ****
_cell_measurement_temperature 100(2)
_cell_measurement_theta_max 27.48
_cell_measurement_theta_min 2.37
_cell_volume 2467.1(16)
_computing_cell_refinement 'Bruker SMART'
_computing_data_collection 'Bruker SMART'
_computing_data_reduction 'Bruker SAINT'
_computing_molecular_graphics 'Bruker SHELXTL'
_computing_publication_material 'Bruker SHELXTL'
_computing_structure_refinement 'SHELXL-97 (Sheldrick, 1997)'
_computing_structure_solution 'SHELXS-97 (Sheldrick, 1990)'
_diffrn_ambient_temperature 100(2)
_diffrn_measured_fraction_theta_full 0.991
_diffrn_measured_fraction_theta_max 0.991
_diffrn_measurement_device_type 'CCD area detector'
_diffrn_measurement_method 'omega scans with narrow frames'
_diffrn_radiation_monochromator graphite
_diffrn_radiation_source 'fine-focus sealed tube'
_diffrn_radiation_type MoK\a
_diffrn_radiation_wavelength 0.71073
_diffrn_reflns_av_R_equivalents 0.0314
_diffrn_reflns_av_sigmaI/netI 0.0413
_diffrn_reflns_limit_h_max 11
_diffrn_reflns_limit_h_min -11
_diffrn_reflns_limit_k_max 18
_diffrn_reflns_limit_k_min -18
_diffrn_reflns_limit_l_max 25
_diffrn_reflns_limit_l_min -25
_diffrn_reflns_number 27899
_diffrn_reflns_theta_full 27.48
_diffrn_reflns_theta_max 27.48
_diffrn_reflns_theta_min 1.03
_diffrn_standards_decay_% 0
_exptl_absorpt_coefficient_mu 7.074
_exptl_absorpt_correction_T_max 1
_exptl_absorpt_correction_T_min 0.502
_exptl_absorpt_correction_type multi-scan
_exptl_absorpt_process_details SADABS
_exptl_crystal_colour Yellow
_exptl_crystal_density_diffrn 1.843
_exptl_crystal_density_meas ?
_exptl_crystal_density_method .
_exptl_crystal_description Block
_exptl_crystal_F_000 1312
_exptl_crystal_size_max 0.3
_exptl_crystal_size_mid 0.3
_exptl_crystal_size_min 0.2
_refine_diff_density_max 2.151
_refine_diff_density_min -2.066
_refine_diff_density_rms 0.195
_refine_ls_extinction_method none
_refine_ls_goodness_of_fit_ref 1.238
_refine_ls_hydrogen_treatment constr
_refine_ls_matrix_type full
_refine_ls_number_parameters 469
_refine_ls_number_reflns 11193
_refine_ls_number_restraints 0
_refine_ls_restrained_S_all 1.238
_refine_ls_R_factor_all 0.0382
_refine_ls_R_factor_gt 0.0363
_refine_ls_shift/su_max 0.001
_refine_ls_shift/su_mean 0.000
_refine_ls_structure_factor_coef Fsqd
_refine_ls_weighting_details 'calc w=1/[\s^2^(Fo^2^)+(0.0000P)^2^+27.6121P] where P=(Fo^2^+2Fc^2^)/3'
_refine_ls_weighting_scheme calc
_refine_ls_wR_factor_gt 0.0945
_refine_ls_wR_factor_ref 0.0972
_reflns_number_gt 10599
_reflns_number_total 11193
_reflns_threshold_expression >2sigma(I)
_cod_data_source_file b506025g.txt
_cod_data_source_block 2
_cod_depositor_comments
;
The following automatic conversions were performed:
'_symmetry_cell_setting' value 'Triclinic' changed to 'triclinic'
according to '/home/saulius/struct/CIF-dictionaries/cif_core.dic'
dictionary named 'cif_core.dic' version 2.4.1 from 2010-06-29.

Automatic conversion script
Id: cif_fix_enum 1527 2010-12-29 10:47:43Z saulius 
;
_cod_original_sg_symbol_H-M P-1
_cod_database_code 7008684

loop_
_symmetry_equiv_pos_as_xyz
'x, y, z'
'-x, -y, -z'

loop_
_atom_site_label
_atom_site_type_symbol
_atom_site_fract_x
_atom_site_fract_y
_atom_site_fract_z
_atom_site_U_iso_or_equiv
_atom_site_adp_type
_atom_site_occupancy
_atom_site_symmetry_multiplicity
_atom_site_calc_flag
_atom_site_refinement_flags
_atom_site_disorder_assembly
_atom_site_disorder_group
Pt1 Pt 0.87889(3) 0.166390(16) 0.275301(12) 0.01224(6) Uani 1 1 d . . .
I1 I 0.70000(5) 0.29912(3) 0.33131(2) 0.02401(11) Uani 1 1 d . . .
C1 C 1.0060(7) 0.0669(4) 0.2324(3) 0.0163(13) Uani 1 1 d . . .
C2 C 1.0768(7) 0.0042(4) 0.2050(3) 0.0140(12) Uani 1 1 d . . .
C3 C 1.1491(7) -0.0750(4) 0.1689(3) 0.0144(12) Uani 1 1 d . . .
C4 C 1.1449(8) -0.0859(4) 0.0983(3) 0.0165(13) Uani 1 1 d . . .
H4A H 1.0978 -0.0404 0.0739 0.020 Uiso 1 1 calc R . .
C5 C 1.2095(8) -0.1634(5) 0.0636(3) 0.0170(13) Uani 1 1 d . . .
H5A H 1.2069 -0.1708 0.0155 0.020 Uiso 1 1 calc R . .
C6 C 1.2787(7) -0.2308(4) 0.0994(3) 0.0147(12) Uani 1 1 d . . .
C7 C 1.2829(7) -0.2203(5) 0.1694(4) 0.0171(13) Uani 1 1 d . . .
H7A H 1.3296 -0.2659 0.1939 0.021 Uiso 1 1 calc R . .
C8 C 1.2185(7) -0.1430(5) 0.2035(3) 0.0160(12) Uani 1 1 d . . .
H8A H 1.2216 -0.1358 0.2517 0.019 Uiso 1 1 calc R . .
C9 C 1.3437(8) -0.3110(5) 0.0620(3) 0.0181(13) Uani 1 1 d . . .
N1 N 1.3959(7) -0.3743(4) 0.0319(3) 0.0251(13) Uani 1 1 d . . .
P1 P 1.04080(19) 0.16638(11) 0.36845(8) 0.0145(3) Uani 1 1 d . . .
C10 C 1.2463(8) 0.1493(5) 0.3486(4) 0.0221(14) Uani 1 1 d . . .
H10A H 1.2551 0.0919 0.3177 0.027 Uiso 1 1 calc R . .
H10B H 1.2829 0.2013 0.3237 0.027 Uiso 1 1 calc R . .
C11 C 1.3542(9) 0.1426(6) 0.4090(4) 0.0269(16) Uani 1 1 d . . .
H11A H 1.4606 0.1327 0.3930 0.040 Uiso 1 1 calc R . .
H11B H 1.3209 0.0907 0.4337 0.040 Uiso 1 1 calc R . .
H11C H 1.3507 0.2002 0.4391 0.040 Uiso 1 1 calc R . .
C12 C 1.0410(9) 0.2660(5) 0.4315(4) 0.0233(15) Uani 1 1 d . . .
H12A H 0.9326 0.2788 0.4454 0.028 Uiso 1 1 calc R . .
H12B H 1.0995 0.2509 0.4721 0.028 Uiso 1 1 calc R . .
C13 C 1.1123(11) 0.3531(6) 0.4066(5) 0.0357(19) Uani 1 1 d . . .
H13A H 1.1002 0.4053 0.4413 0.053 Uiso 1 1 calc R . .
H13B H 1.0596 0.3664 0.3647 0.053 Uiso 1 1 calc R . .
H13C H 1.2230 0.3436 0.3978 0.053 Uiso 1 1 calc R . .
C14 C 0.9865(8) 0.0682(5) 0.4151(4) 0.0226(14) Uani 1 1 d . . .
H14A H 1.0030 0.0101 0.3858 0.027 Uiso 1 1 calc R . .
H14B H 1.0557 0.0679 0.4553 0.027 Uiso 1 1 calc R . .
C15 C 0.8200(10) 0.0703(6) 0.4383(5) 0.0351(19) Uani 1 1 d . . .
H15A H 0.7985 0.0169 0.4635 0.053 Uiso 1 1 calc R . .
H15B H 0.7504 0.0680 0.3987 0.053 Uiso 1 1 calc R . .
H15C H 0.8028 0.1274 0.4677 0.053 Uiso 1 1 calc R . .
P2 P 0.70554(18) 0.14543(11) 0.18508(8) 0.0128(3) Uani 1 1 d . . .
C16 C 0.6594(8) 0.2487(4) 0.1448(4) 0.0186(13) Uani 1 1 d . . .
H16A H 0.5923 0.2309 0.1046 0.022 Uiso 1 1 calc R . .
H16B H 0.5995 0.2906 0.1768 0.022 Uiso 1 1 calc R . .
C17 C 0.8021(8) 0.3008(5) 0.1225(4) 0.0226(14) Uani 1 1 d . . .
H17A H 0.7693 0.3558 0.1016 0.034 Uiso 1 1 calc R . .
H17B H 0.8604 0.2606 0.0896 0.034 Uiso 1 1 calc R . .
H17C H 0.8684 0.3197 0.1621 0.034 Uiso 1 1 calc R . .
C18 C 0.5192(7) 0.1032(5) 0.2145(4) 0.0196(14) Uani 1 1 d . . .
H18A H 0.4755 0.1506 0.2480 0.023 Uiso 1 1 calc R . .
H18B H 0.4458 0.0937 0.1756 0.023 Uiso 1 1 calc R . .
C19 C 0.5342(9) 0.0133(5) 0.2467(4) 0.0277(17) Uani 1 1 d . . .
H19A H 0.4305 -0.0109 0.2561 0.042 Uiso 1 1 calc R . .
H19B H 0.5936 0.0245 0.2892 0.042 Uiso 1 1 calc R . .
H19C H 0.5881 -0.0318 0.2156 0.042 Uiso 1 1 calc R . .
C20 C 0.7581(7) 0.0601(4) 0.1155(3) 0.0147(12) Uani 1 1 d . . .
H20A H 0.8451 0.0858 0.0905 0.018 Uiso 1 1 calc R . .
H20B H 0.7962 0.0044 0.1351 0.018 Uiso 1 1 calc R . .
C21 C 0.6270(8) 0.0305(5) 0.0649(4) 0.0220(14) Uani 1 1 d . . .
H21A H 0.6652 -0.0163 0.0303 0.033 Uiso 1 1 calc R . .
H21B H 0.5918 0.0843 0.0432 0.033 Uiso 1 1 calc R . .
H21C H 0.5401 0.0044 0.0888 0.033 Uiso 1 1 calc R . .
Pt1A Pt 0.64647(3) 0.674248(16) 0.290839(13) 0.01398(6) Uani 1 1 d . . .
I1A I 0.84107(6) 0.80185(3) 0.35079(3) 0.02859(12) Uani 1 1 d . . .
C1A C 0.5095(8) 0.5761(4) 0.2471(3) 0.0158(12) Uani 1 1 d . . .
C2A C 0.4370(7) 0.5125(4) 0.2203(3) 0.0154(12) Uani 1 1 d . . .
C3A C 0.3625(7) 0.4329(4) 0.1827(3) 0.0148(12) Uani 1 1 d . . .
C4A C 0.3665(8) 0.4236(4) 0.1118(3) 0.0173(13) Uani 1 1 d . . .
H4AA H 0.4119 0.4713 0.0886 0.021 Uiso 1 1 calc R . .
C5A C 0.3050(8) 0.3458(5) 0.0752(3) 0.0170(13) Uani 1 1 d . . .
H5AA H 0.3115 0.3394 0.0272 0.020 Uiso 1 1 calc R . .
C6A C 0.2328(7) 0.2758(4) 0.1085(3) 0.0149(12) Uani 1 1 d . . .
C7A C 0.2271(7) 0.2844(5) 0.1793(3) 0.0171(13) Uani 1 1 d . . .
H7AA H 0.1791 0.2374 0.2024 0.020 Uiso 1 1 calc R . .
C8A C 0.2925(7) 0.3626(5) 0.2156(4) 0.0175(13) Uani 1 1 d . . .
H8AA H 0.2894 0.3683 0.2637 0.021 Uiso 1 1 calc R . .
C9A C 0.1711(8) 0.1947(5) 0.0698(4) 0.0184(13) Uani 1 1 d . . .
N1A N 0.1198(7) 0.1311(4) 0.0377(3) 0.0234(13) Uani 1 1 d . . .
P1A P 0.4921(2) 0.68494(12) 0.38554(9) 0.0164(3) Uani 1 1 d . . .
C10A C 0.5883(9) 0.6315(5) 0.4536(4) 0.0225(14) Uani 1 1 d . . .
H10C H 0.6829 0.6682 0.4679 0.027 Uiso 1 1 calc R . .
H10D H 0.5182 0.6332 0.4930 0.027 Uiso 1 1 calc R . .
C11A C 0.6341(11) 0.5314(5) 0.4338(4) 0.0334(18) Uani 1 1 d . . .
H11D H 0.6838 0.5065 0.4726 0.050 Uiso 1 1 calc R . .
H11E H 0.7068 0.5292 0.3959 0.050 Uiso 1 1 calc R . .
H11F H 0.5410 0.4943 0.4200 0.050 Uiso 1 1 calc R . .
C12A C 0.3030(8) 0.6270(6) 0.3737(4) 0.0260(16) Uani 1 1 d . . .
H12C H 0.2527 0.6484 0.3330 0.031 Uiso 1 1 calc R . .
H12D H 0.3201 0.5599 0.3641 0.031 Uiso 1 1 calc R . .
C13A C 0.1894(9) 0.6412(6) 0.4328(4) 0.0311(17) Uani 1 1 d . . .
H13D H 0.0932 0.6061 0.4212 0.047 Uiso 1 1 calc R . .
H13E H 0.1662 0.7071 0.4414 0.047 Uiso 1 1 calc R . .
H13F H 0.2364 0.6196 0.4735 0.047 Uiso 1 1 calc R . .
C14A C 0.4514(9) 0.7997(5) 0.4256(4) 0.0233(15) Uani 1 1 d . . .
H14C H 0.3914 0.7939 0.4674 0.028 Uiso 1 1 calc R . .
H14D H 0.5508 0.8320 0.4389 0.028 Uiso 1 1 calc R . .
C15A C 0.3610(11) 0.8574(6) 0.3799(4) 0.0330(18) Uani 1 1 d . . .
H15D H 0.3421 0.9184 0.4039 0.050 Uiso 1 1 calc R . .
H15E H 0.2615 0.8265 0.3673 0.050 Uiso 1 1 calc R . .
H15F H 0.4209 0.8648 0.3389 0.050 Uiso 1 1 calc R . .
P2A P 0.81315(18) 0.65193(11) 0.20002(9) 0.0151(3) Uani 1 1 d . . .
C16A C 1.0031(7) 0.6137(5) 0.2282(4) 0.0181(13) Uani 1 1 d . . .
H16C H 1.0716 0.6023 0.1885 0.022 Uiso 1 1 calc R . .
H16D H 1.0518 0.6634 0.2596 0.022 Uiso 1 1 calc R . .
C17A C 0.9888(9) 0.5260(5) 0.2639(4) 0.0281(16) Uani 1 1 d . . .
H17D H 1.0914 0.5095 0.2803 0.042 Uiso 1 1 calc R . .
H17E H 0.9475 0.4755 0.2320 0.042 Uiso 1 1 calc R . .
H17F H 0.9183 0.5364 0.3023 0.042 Uiso 1 1 calc R . .
C18A C 0.8554(8) 0.7557(5) 0.1586(4) 0.0210(14) Uani 1 1 d . . .
H18C H 0.8961 0.8045 0.1929 0.025 Uiso 1 1 calc R . .
H18D H 0.9376 0.7420 0.1246 0.025 Uiso 1 1 calc R . .
C19A C 0.7142(8) 0.7920(5) 0.1236(4) 0.0218(14) Uani 1 1 d . . .
H19D H 0.7438 0.8478 0.1025 0.033 Uiso 1 1 calc R . .
H19E H 0.6330 0.8069 0.1571 0.033 Uiso 1 1 calc R . .
H19F H 0.6749 0.7447 0.0887 0.033 Uiso 1 1 calc R . .
C20A C 0.7527(8) 0.5649(5) 0.1313(3) 0.0187(13) Uani 1 1 d . . .
H20C H 0.7282 0.5064 0.1510 0.022 Uiso 1 1 calc R . .
H20D H 0.6561 0.5856 0.1105 0.022 Uiso 1 1 calc R . .
C21A C 0.8736(9) 0.5453(5) 0.0752(4) 0.0256(15) Uani 1 1 d . . .
H21D H 0.8306 0.4999 0.0399 0.038 Uiso 1 1 calc R . .
H21E H 0.9676 0.5208 0.0946 0.038 Uiso 1 1 calc R . .
H21G H 0.8995 0.6028 0.0555 0.038 Uiso 1 1 calc R . .

loop_
_atom_site_aniso_label
_atom_site_aniso_U_11
_atom_site_aniso_U_22
_atom_site_aniso_U_33
_atom_site_aniso_U_23
_atom_site_aniso_U_13
_atom_site_aniso_U_12
Pt1 0.01279(11) 0.01346(11) 0.01006(12) -0.00095(8) 0.00031(8) 0.00073(8)
I1 0.0242(2) 0.0220(2) 0.0240(2) -0.00772(18) -0.00045(18) 0.00831(17)
C1 0.018(3) 0.015(3) 0.014(3) -0.005(2) -0.006(2) 0.000(2)
C2 0.010(3) 0.021(3) 0.012(3) 0.003(2) -0.001(2) -0.001(2)
C3 0.010(3) 0.017(3) 0.015(3) -0.002(2) 0.004(2) -0.003(2)
C4 0.019(3) 0.017(3) 0.014(3) 0.003(2) 0.000(2) 0.002(2)
C5 0.019(3) 0.021(3) 0.011(3) 0.003(2) 0.002(2) 0.002(2)
C6 0.013(3) 0.016(3) 0.015(3) 0.002(2) 0.002(2) 0.001(2)
C7 0.012(3) 0.021(3) 0.019(3) 0.004(3) 0.002(2) 0.000(2)
C8 0.013(3) 0.026(3) 0.009(3) 0.000(2) -0.002(2) 0.000(2)
C9 0.018(3) 0.022(3) 0.015(3) 0.004(3) 0.000(2) 0.001(2)
N1 0.030(3) 0.019(3) 0.026(3) 0.001(2) 0.007(3) 0.004(2)
P1 0.0142(7) 0.0192(8) 0.0096(8) -0.0004(6) -0.0003(6) 0.0003(6)
C10 0.013(3) 0.038(4) 0.014(3) -0.001(3) -0.002(2) 0.003(3)
C11 0.026(4) 0.035(4) 0.019(4) -0.001(3) -0.006(3) 0.003(3)
C12 0.032(4) 0.025(3) 0.012(3) -0.005(3) -0.001(3) 0.003(3)
C13 0.050(5) 0.027(4) 0.028(5) -0.002(3) -0.008(4) -0.003(4)
C14 0.027(4) 0.024(3) 0.018(4) 0.008(3) -0.004(3) 0.000(3)
C15 0.034(4) 0.034(4) 0.039(5) 0.013(4) 0.011(4) -0.002(3)
P2 0.0105(7) 0.0155(7) 0.0124(8) 0.0016(6) -0.0016(6) 0.0008(5)
C16 0.020(3) 0.017(3) 0.019(3) 0.002(3) -0.002(3) 0.004(2)
C17 0.028(4) 0.019(3) 0.022(4) 0.002(3) 0.001(3) 0.000(3)
C18 0.011(3) 0.025(3) 0.022(4) 0.000(3) 0.002(3) -0.002(2)
C19 0.024(4) 0.023(4) 0.035(5) 0.001(3) 0.011(3) -0.008(3)
C20 0.012(3) 0.020(3) 0.012(3) -0.002(2) -0.002(2) 0.001(2)
C21 0.022(3) 0.027(4) 0.016(3) -0.002(3) -0.005(3) -0.002(3)
Pt1A 0.01407(12) 0.01425(11) 0.01294(13) -0.00162(9) -0.00152(9) -0.00174(8)
I1A 0.0275(2) 0.0253(2) 0.0303(3) -0.00833(19) -0.0050(2) -0.00986(18)
C1A 0.020(3) 0.018(3) 0.010(3) 0.001(2) 0.002(2) 0.004(2)
C2A 0.014(3) 0.021(3) 0.012(3) 0.003(2) 0.007(2) 0.000(2)
C3A 0.013(3) 0.016(3) 0.015(3) -0.003(2) 0.001(2) 0.000(2)
C4A 0.021(3) 0.018(3) 0.013(3) 0.003(2) 0.003(2) -0.003(2)
C5A 0.019(3) 0.022(3) 0.010(3) 0.003(2) -0.001(2) -0.002(2)
C6A 0.009(3) 0.017(3) 0.019(3) 0.001(2) -0.001(2) -0.001(2)
C7A 0.013(3) 0.020(3) 0.019(3) 0.003(3) 0.001(2) -0.002(2)
C8A 0.014(3) 0.023(3) 0.015(3) 0.000(3) 0.003(2) -0.002(2)
C9A 0.018(3) 0.020(3) 0.018(3) 0.005(3) 0.001(3) 0.000(2)
N1A 0.028(3) 0.021(3) 0.020(3) -0.003(2) -0.001(2) -0.004(2)
P1A 0.0196(8) 0.0196(8) 0.0096(8) -0.0014(6) -0.0014(6) 0.0021(6)
C10A 0.029(4) 0.022(3) 0.017(3) 0.002(3) -0.002(3) 0.003(3)
C11A 0.049(5) 0.025(4) 0.027(4) 0.005(3) -0.001(4) 0.012(3)
C12A 0.019(3) 0.040(4) 0.018(4) -0.002(3) 0.001(3) -0.002(3)
C13A 0.027(4) 0.043(5) 0.023(4) 0.003(3) 0.008(3) 0.005(3)
C14A 0.036(4) 0.021(3) 0.012(3) -0.002(3) -0.003(3) 0.011(3)
C15A 0.046(5) 0.038(4) 0.017(4) 0.010(3) 0.000(3) 0.015(4)
P2A 0.0121(7) 0.0162(7) 0.0171(8) 0.0020(6) 0.0006(6) -0.0016(6)
C16A 0.007(3) 0.028(3) 0.020(3) 0.004(3) 0.000(2) 0.002(2)
C17A 0.028(4) 0.023(4) 0.034(4) 0.007(3) -0.002(3) 0.006(3)
C18A 0.013(3) 0.021(3) 0.029(4) 0.004(3) 0.001(3) -0.002(2)
C19A 0.018(3) 0.024(3) 0.024(4) 0.004(3) 0.000(3) -0.002(3)
C20A 0.020(3) 0.019(3) 0.017(3) 0.000(3) 0.002(3) -0.001(2)
C21A 0.026(4) 0.028(4) 0.022(4) 0.000(3) 0.010(3) -0.002(3)

loop_
_atom_type_symbol
_atom_type_description
_atom_type_scat_dispersion_real
_atom_type_scat_dispersion_imag
_atom_type_scat_source
C C 0.0033 0.0016 'International Tables Vol C Tables 4.2.6.8 and 6.1.1.4'
H H 0.0000 0.0000 'International Tables Vol C Tables 4.2.6.8 and 6.1.1.4'
N N 0.0061 0.0033 'International Tables Vol C Tables 4.2.6.8 and 6.1.1.4'
P P 0.1023 0.0942 'International Tables Vol C Tables 4.2.6.8 and 6.1.1.4'
I I -0.4742 1.8119 'International Tables Vol C Tables 4.2.6.8 and 6.1.1.4'
Pt Pt -1.7033 8.3905 'International Tables Vol C Tables 4.2.6.8 and 6.1.1.4'

loop_
_geom_angle_atom_site_label_1
_geom_angle_atom_site_label_2
_geom_angle_atom_site_label_3
_geom_angle
_geom_angle_site_symmetry_1
_geom_angle_site_symmetry_3
_geom_angle_publ_flag
C1 Pt1 P1 86.91(19) . . ?
C1 Pt1 P2 89.69(19) . . ?
P1 Pt1 P2 171.82(6) . . ?
C1 Pt1 I1 178.39(18) . . ?
P1 Pt1 I1 94.50(5) . . ?
P2 Pt1 I1 88.81(5) . . ?
C2 C1 Pt1 176.7(6) . . ?
C1 C2 C3 174.7(7) . . ?
C4 C3 C8 119.0(6) . . ?
C4 C3 C2 119.7(6) . . ?
C8 C3 C2 121.2(6) . . ?
C5 C4 C3 119.8(6) . . ?
C4 C5 C6 120.2(6) . . ?
C7 C6 C5 120.1(6) . . ?
C7 C6 C9 121.0(6) . . ?
C5 C6 C9 118.9(6) . . ?
C8 C7 C6 119.3(6) . . ?
C7 C8 C3 121.5(6) . . ?
N1 C9 C6 179.5(8) . . ?
C12 P1 C10 104.3(3) . . ?
C12 P1 C14 104.8(4) . . ?
C10 P1 C14 104.6(3) . . ?
C12 P1 Pt1 118.5(3) . . ?
C10 P1 Pt1 114.7(2) . . ?
C14 P1 Pt1 108.6(2) . . ?
C11 C10 P1 115.8(5) . . ?
C13 C12 P1 113.6(5) . . ?
C15 C14 P1 113.3(5) . . ?
C16 P2 C20 104.9(3) . . ?
C16 P2 C18 105.0(3) . . ?
C20 P2 C18 104.4(3) . . ?
C16 P2 Pt1 115.7(2) . . ?
C20 P2 Pt1 116.3(2) . . ?
C18 P2 Pt1 109.4(2) . . ?
C17 C16 P2 113.6(5) . . ?
C19 C18 P2 112.4(5) . . ?
C21 C20 P2 115.3(4) . . ?
C1A Pt1A P1A 90.27(19) . . ?
C1A Pt1A P2A 89.14(19) . . ?
P1A Pt1A P2A 174.53(6) . . ?
C1A Pt1A I1A 177.56(18) . . ?
P1A Pt1A I1A 90.44(6) . . ?
P2A Pt1A I1A 89.94(5) . . ?
C2A C1A Pt1A 174.7(6) . . ?
C1A C2A C3A 173.9(7) . . ?
C8A C3A C4A 118.7(6) . . ?
C8A C3A C2A 121.6(6) . . ?
C4A C3A C2A 119.6(6) . . ?
C5A C4A C3A 120.6(6) . . ?
C4A C5A C6A 120.5(6) . . ?
C7A C6A C5A 119.5(6) . . ?
C7A C6A C9A 120.6(6) . . ?
C5A C6A C9A 119.8(6) . . ?
C8A C7A C6A 119.3(6) . . ?
C7A C8A C3A 121.4(6) . . ?
N1A C9A C6A 178.3(8) . . ?
C14A P1A C10A 102.3(3) . . ?
C14A P1A C12A 105.2(4) . . ?
C10A P1A C12A 105.8(4) . . ?
C14A P1A Pt1A 117.7(3) . . ?
C10A P1A Pt1A 109.7(2) . . ?
C12A P1A Pt1A 114.8(2) . . ?
C11A C10A P1A 113.5(5) . . ?
C13A C12A P1A 116.6(6) . . ?
C15A C14A P1A 112.8(5) . . ?
C18A P2A C20A 104.9(3) . . ?
C18A P2A C16A 104.9(3) . . ?
C20A P2A C16A 104.9(3) . . ?
C18A P2A Pt1A 114.3(2) . . ?
C20A P2A Pt1A 116.4(2) . . ?
C16A P2A Pt1A 110.4(2) . . ?
C17A C16A P2A 111.7(5) . . ?
C19A C18A P2A 113.1(5) . . ?
C21A C20A P2A 114.8(5) . . ?

loop_
_geom_bond_atom_site_label_1
_geom_bond_atom_site_label_2
_geom_bond_distance
_geom_bond_site_symmetry_2
_geom_bond_publ_flag
Pt1 C1 1.959(6) . ?
Pt1 P1 2.3032(19) . ?
Pt1 P2 2.3124(19) . ?
Pt1 I1 2.6517(12) . ?
C1 C2 1.194(9) . ?
C2 C3 1.447(8) . ?
C3 C4 1.392(9) . ?
C3 C8 1.396(9) . ?
C4 C5 1.387(9) . ?
C5 C6 1.402(9) . ?
C6 C7 1.381(10) . ?
C6 C9 1.443(9) . ?
C7 C8 1.380(9) . ?
C9 N1 1.146(9) . ?
P1 C12 1.818(7) . ?
P1 C10 1.831(7) . ?
P1 C14 1.832(7) . ?
C10 C11 1.520(10) . ?
C12 C13 1.525(11) . ?
C14 C15 1.509(11) . ?
P2 C16 1.816(7) . ?
P2 C20 1.827(6) . ?
P2 C18 1.829(7) . ?
C16 C17 1.525(10) . ?
C18 C19 1.516(10) . ?
C20 C21 1.531(9) . ?
Pt1A C1A 1.965(7) . ?
Pt1A P1A 2.304(2) . ?
Pt1A P2A 2.3131(19) . ?
Pt1A I1A 2.6624(13) . ?
C1A C2A 1.185(10) . ?
C2A C3A 1.450(9) . ?
C3A C8A 1.396(9) . ?
C3A C4A 1.399(9) . ?
C4A C5A 1.377(9) . ?
C5A C6A 1.406(9) . ?
C6A C7A 1.398(10) . ?
C6A C9A 1.433(9) . ?
C7A C8A 1.391(9) . ?
C9A N1A 1.150(9) . ?
P1A C14A 1.817(7) . ?
P1A C10A 1.822(7) . ?
P1A C12A 1.823(8) . ?
C10A C11A 1.528(10) . ?
C12A C13A 1.532(10) . ?
C14A C15A 1.513(10) . ?
P2A C18A 1.819(7) . ?
P2A C20A 1.830(7) . ?
P2A C16A 1.836(6) . ?
C16A C17A 1.521(10) . ?
C18A C19A 1.521(9) . ?
C20A C21A 1.539(9) . ?
